data_4032482
loop_
_publ_author_name
'Centore, Roberto'
'Manfredi, Carla'
'Capobianco, Amedeo'
'Volino, Sabato'
'Ferrara, Maria Vittoria'
'Carella, Antonio'
'Fusco, Sandra'
'Peluso, Andrea'

_publ_section_title
;
 Solid State Separation and Isolation of Tautomers of Fused-Ring
 Triazolotriazoles.
;
_journal_name_full 'The Journal of organic chemistry'
_journal_paper_doi 10.1021/acs.joc.7b00380
_journal_year 2017
_chemical_formula_moiety '2(C10 H10 N5 O)+, (S O4)2-, 3(H2 O)'
_chemical_formula_sum 'C20 H26 N10 O9 S'
_chemical_formula_weight 582.57
_chemical_name_systematic
;
 4-methyl-7-(4-hydroxyphenyl)-2H-3H-[1,2,4]triazolo
[3,2-c][1,2,4]triazolium sulphate trihydrate 
;
_space_group_IT_number 14
_space_group_name_Hall '-P 2ybc'
_space_group_name_H-M_alt 'P 1 21/c 1'
_symmetry_cell_setting monoclinic
_symmetry_space_group_name_Hall '-P 2ybc'
_symmetry_space_group_name_H-M 'P 1 21/c 1'
_atom_sites_solution_hydrogens geom
_atom_sites_solution_primary direct
_atom_sites_solution_secondary difmap
_audit_creation_method SHELXL-97
_cell_angle_alpha 90.00
_cell_angle_beta 121.55(3)
_cell_angle_gamma 90.00
_cell_formula_units_Z 4
_cell_length_a 17.903(5)
_cell_length_b 6.752(2)
_cell_length_c 24.726(6)
_cell_measurement_reflns_used 95
_cell_measurement_temperature 293(2)
_cell_measurement_theta_max 20.825
_cell_measurement_theta_min 4.023
_cell_volume 2547.1(15)
_computing_cell_refinement '<i>CELLFITW</i> (Centore, 2004)'
_computing_data_collection 'COLLECT (Nonius, 1999)'
_computing_data_reduction
;
EvalCCD (Duisenberg, Kroon-Batenburg & Schreurs 2003) and 
SADABS (Bruker, 2001)
;
_computing_molecular_graphics
;
Ortep-3 for Windows (Farrugia, 2012) and
<i>MERCURY</i> (Macrae et al., 2006)
;
_computing_publication_material
;
WinGX (Farrugia, 2012)
;
_computing_structure_refinement 'SHELXL-97 (Sheldrick, 2008)'
_computing_structure_solution 'SIR97 (Altomare et al., 1999)'
_diffrn_ambient_temperature 293(2)
_diffrn_detector 'CCD plate'
_diffrn_detector_area_resol_mean 9
_diffrn_detector_type
;
Bruker-Nonius 95mm CCD camera on \k-goniostat
;
_diffrn_measured_fraction_theta_full 0.989
_diffrn_measured_fraction_theta_max 0.921
_diffrn_measurement_device 'four-circle diffractometer'
_diffrn_measurement_device_type 'Bruker-Nonius KappaCCD'
_diffrn_measurement_method
;
CCD rotation images, thick slices
;
_diffrn_radiation_monochromator graphite
_diffrn_radiation_probe x-ray
_diffrn_radiation_source 'fine-focus sealed tube'
_diffrn_radiation_type MoK\a
_diffrn_radiation_wavelength 0.71073
_diffrn_reflns_av_R_equivalents 0.0782
_diffrn_reflns_av_sigmaI/netI 0.0862
_diffrn_reflns_limit_h_max 21
_diffrn_reflns_limit_h_min -23
_diffrn_reflns_limit_k_max 8
_diffrn_reflns_limit_k_min -8
_diffrn_reflns_limit_l_max 30
_diffrn_reflns_limit_l_min -31
_diffrn_reflns_number 21904
_diffrn_reflns_theta_full 25.00
_diffrn_reflns_theta_max 27.47
_diffrn_reflns_theta_min 3.17
_exptl_absorpt_coefficient_mu 0.199
_exptl_absorpt_correction_T_max 0.9901
_exptl_absorpt_correction_T_min 0.9247
_exptl_absorpt_correction_type multi-scan
_exptl_absorpt_process_details
;
SADABS (Bruker, 2001)
;
_exptl_crystal_colour 'pale pink'
_exptl_crystal_density_diffrn 1.519
_exptl_crystal_density_method 'not measured'
_exptl_crystal_description plate
_exptl_crystal_F_000 1216
_exptl_crystal_size_max 0.40
_exptl_crystal_size_mid 0.20
_exptl_crystal_size_min 0.05
_refine_diff_density_max 0.315
_refine_diff_density_min -0.461
_refine_diff_density_rms 0.063
_refine_ls_extinction_method none
_refine_ls_goodness_of_fit_ref 1.040
_refine_ls_hydrogen_treatment mixed
_refine_ls_matrix_type full
_refine_ls_number_parameters 403
_refine_ls_number_reflns 5376
_refine_ls_number_restraints 10
_refine_ls_restrained_S_all 1.040
_refine_ls_R_factor_all 0.1537
_refine_ls_R_factor_gt 0.0661
_refine_ls_shift/su_max 0.000
_refine_ls_shift/su_mean 0.000
_refine_ls_structure_factor_coef Fsqd
_refine_ls_weighting_details 'calc w=1/[\s^2^(Fo^2^)+(0.0620P)^2^+2.0589P] where P=(Fo^2^+2Fc^2^)/3'
_refine_ls_weighting_scheme calc
_refine_ls_wR_factor_gt 0.1338
_refine_ls_wR_factor_ref 0.1689
_reflns_number_gt 2791
_reflns_number_total 5376
_reflns_threshold_expression I>2sigma(I)
_cod_data_source_file jo7b00380_si_005.cif
_cod_data_source_block tt5H2SO4
_cod_original_cell_volume 2547.0(12)
_cod_database_code 4032482

loop_
_symmetry_equiv_pos_as_xyz
'x, y, z'
'-x, y+1/2, -z+1/2'
'-x, -y, -z'
'x, -y-1/2, z-1/2'

loop_
_atom_site_label
_atom_site_type_symbol
_atom_site_fract_x
_atom_site_fract_y
_atom_site_fract_z
_atom_site_U_iso_or_equiv
_atom_site_adp_type
_atom_site_occupancy
_atom_site_symmetry_multiplicity
_atom_site_calc_flag
_atom_site_refinement_flags
_atom_site_disorder_assembly
_atom_site_disorder_group
C1A C 0.0432(2) 0.3613(6) 0.42524(15) 0.0355(9) Uani 1 1 d . . .
C2A C 0.1185(2) 0.3515(6) 0.42263(16) 0.0406(9) Uani 1 1 d . . .
H2A H 0.1729 0.3381 0.4598 0.049 Uiso 1 1 calc R . .
C3A C 0.1128(2) 0.3616(6) 0.36520(17) 0.0407(9) Uani 1 1 d . . .
H3A H 0.1636 0.3550 0.3638 0.049 Uiso 1 1 calc R . .
C4A C 0.0327(2) 0.3812(6) 0.30930(15) 0.0339(8) Uani 1 1 d . . .
C5A C -0.0424(2) 0.3925(6) 0.31227(16) 0.0379(9) Uani 1 1 d . . .
H5A H -0.0968 0.4057 0.2751 0.045 Uiso 1 1 calc R . .
C6A C -0.0371(2) 0.3844(6) 0.36992(16) 0.0426(10) Uani 1 1 d . . .
H6A H -0.0878 0.3946 0.3715 0.051 Uiso 1 1 calc R . .
C7A C 0.0298(2) 0.3857(6) 0.24911(16) 0.0360(8) Uani 1 1 d . . .
C8A C -0.0208(2) 0.3746(6) 0.14703(17) 0.0363(9) Uani 1 1 d . . .
C9A C -0.1600(2) 0.3358(6) 0.10123(17) 0.0395(9) Uani 1 1 d . . .
C10A C -0.2516(3) 0.3016(8) 0.04943(18) 0.0603(13) Uani 1 1 d . . .
H10A H -0.2885 0.2931 0.0668 0.090 Uiso 1 1 calc R . .
H10B H -0.2551 0.1801 0.0281 0.090 Uiso 1 1 calc R . .
H10C H -0.2707 0.4094 0.0198 0.090 Uiso 1 1 calc R . .
N1A N 0.09795(19) 0.3967(5) 0.24209(14) 0.0437(8) Uani 1 1 d . . .
N2A N 0.0651(2) 0.3895(5) 0.17786(15) 0.0450(9) Uani 1 1 d . . .
H2NA H 0.097(3) 0.391(6) 0.1616(18) 0.054 Uiso 1 1 d . . .
N3A N -0.0925(2) 0.3531(5) 0.08972(15) 0.0431(8) Uani 1 1 d . . .
H3NA H -0.096(2) 0.331(6) 0.0538(19) 0.052 Uiso 1 1 d . . .
N4A N -0.13438(18) 0.3491(5) 0.16135(13) 0.0386(8) Uani 1 1 d . . .
N5A N -0.04492(18) 0.3735(5) 0.18990(13) 0.0349(7) Uani 1 1 d . . .
O1A O 0.04439(18) 0.3500(5) 0.48037(12) 0.0548(8) Uani 1 1 d . . .
H1A H 0.094(3) 0.363(7) 0.509(2) 0.066 Uiso 1 1 d . . .
C1B C 0.4139(2) 0.2522(6) 0.34646(15) 0.0389(9) Uani 1 1 d . . .
C2B C 0.3393(2) 0.2369(6) 0.34970(16) 0.0426(10) Uani 1 1 d . . .
H2B H 0.2845 0.2290 0.3127 0.051 Uiso 1 1 calc R . .
C3B C 0.3464(2) 0.2336(6) 0.40747(16) 0.0416(9) Uani 1 1 d . . .
H3B H 0.2961 0.2220 0.4094 0.050 Uiso 1 1 calc R . .
C4B C 0.4274(2) 0.2472(5) 0.46315(15) 0.0350(8) Uani 1 1 d . . .
C5B C 0.5022(2) 0.2629(5) 0.45999(15) 0.0359(9) Uani 1 1 d . . .
H5B H 0.5569 0.2729 0.4971 0.043 Uiso 1 1 calc R . .
C6B C 0.4958(2) 0.2636(6) 0.40175(15) 0.0393(9) Uani 1 1 d . . .
H6B H 0.5460 0.2718 0.3997 0.047 Uiso 1 1 calc R . .
C7B C 0.4320(2) 0.2403(6) 0.52397(15) 0.0367(9) Uani 1 1 d . . .
C8B C 0.4828(2) 0.2279(6) 0.62560(16) 0.0395(9) Uani 1 1 d . . .
C9B C 0.6224(2) 0.2525(6) 0.67252(16) 0.0394(9) Uani 1 1 d . . .
C10B C 0.7147(2) 0.2632(7) 0.72504(18) 0.0574(12) Uani 1 1 d . . .
H10D H 0.7519 0.2756 0.7080 0.086 Uiso 1 1 calc R . .
H10E H 0.7297 0.1449 0.7501 0.086 Uiso 1 1 calc R . .
H10F H 0.7226 0.3761 0.7511 0.086 Uiso 1 1 calc R . .
N1B N 0.3643(2) 0.2213(6) 0.53104(14) 0.0499(9) Uani 1 1 d . . .
N2B N 0.3971(2) 0.2148(6) 0.59517(15) 0.0530(10) Uani 1 1 d . . .
H2NB H 0.366(3) 0.207(7) 0.6100(19) 0.064 Uiso 1 1 d . . .
N3B N 0.5548(2) 0.2311(5) 0.68307(14) 0.0440(8) Uani 1 1 d . . .
H3NB H 0.554(2) 0.204(6) 0.7167(18) 0.053 Uiso 1 1 d . . .
N4B N 0.59672(18) 0.2614(5) 0.61210(13) 0.0375(7) Uani 1 1 d . . .
N5B N 0.50668(18) 0.2452(4) 0.58312(12) 0.0330(7) Uani 1 1 d . . .
O1B O 0.41071(19) 0.2556(5) 0.29034(12) 0.0572(9) Uani 1 1 d . . .
H1B H 0.359(3) 0.238(7) 0.262(2) 0.069 Uiso 1 1 d . . .
O1 O 0.14889(17) 0.4132(5) 0.11572(12) 0.0547(8) Uani 1 1 d . . .
O2 O 0.25104(18) 0.1903(5) 0.19401(11) 0.0602(9) Uani 1 1 d . . .
O3 O 0.29588(19) 0.3992(5) 0.13824(14) 0.0655(9) Uani 1 1 d . . .
O4 O 0.19837(19) 0.1305(5) 0.08456(12) 0.0665(9) Uani 1 1 d . . .
S1 S 0.22398(6) 0.28186(17) 0.13339(4) 0.0416(3) Uani 1 1 d . . .
O1WA O 0.5511(3) 0.1108(8) 0.78258(17) 0.0668(16) Uani 0.885(9) 1 d PD A 1
H1WA H 0.6044(14) 0.160(6) 0.8164(15) 0.080 Uiso 0.885(9) 1 d PD A 1
H1WB H 0.5158(17) 0.203(5) 0.784(2) 0.080 Uiso 0.885(9) 1 d PD A 1
O1WB O 0.568(2) 0.257(6) 0.7899(13) 0.0668(16) Uani 0.115(9) 1 d PD A 2
H1WC H 0.6044(14) 0.160(6) 0.8164(15) 0.080 Uiso 0.115(9) 1 d P A 2
H1WD H 0.5158(17) 0.203(5) 0.784(2) 0.080 Uiso 0.115(9) 1 d P A 2
O2W O -0.0943(2) 0.3255(5) -0.01567(13) 0.0625(9) Uani 1 1 d D . .
H2WA H -0.048(2) 0.268(6) -0.012(2) 0.075 Uiso 1 1 d D . .
H2WB H -0.112(3) 0.419(5) -0.0441(17) 0.075 Uiso 1 1 d D . .
O3W O 0.3050(2) -0.2007(6) 0.10611(16) 0.0761(10) Uani 1 1 d D . .
H3WA H 0.258(2) -0.104(5) 0.098(2) 0.091 Uiso 1 1 d D . .
H3WB H 0.277(3) -0.305(5) 0.116(2) 0.091 Uiso 1 1 d D . .

loop_
_atom_site_aniso_label
_atom_site_aniso_U_11
_atom_site_aniso_U_22
_atom_site_aniso_U_33
_atom_site_aniso_U_23
_atom_site_aniso_U_13
_atom_site_aniso_U_12
C1A 0.044(2) 0.034(2) 0.0303(18) 0.0008(16) 0.0205(16) -0.0032(18)
C2A 0.037(2) 0.042(3) 0.0326(19) 0.0038(17) 0.0112(16) 0.0007(19)
C3A 0.036(2) 0.045(3) 0.046(2) 0.0028(18) 0.0243(17) 0.0042(19)
C4A 0.040(2) 0.030(2) 0.0337(19) -0.0009(16) 0.0210(16) -0.0019(17)
C5A 0.0327(19) 0.046(2) 0.0329(19) 0.0002(17) 0.0155(16) -0.0016(18)
C6A 0.035(2) 0.058(3) 0.037(2) 0.0000(19) 0.0212(17) -0.004(2)
C7A 0.040(2) 0.032(2) 0.041(2) -0.0002(17) 0.0253(18) 0.0013(18)
C8A 0.047(2) 0.028(2) 0.043(2) 0.0014(17) 0.0307(19) 0.0023(18)
C9A 0.045(2) 0.040(3) 0.040(2) 0.0057(17) 0.0268(18) 0.0128(18)
C10A 0.050(3) 0.078(4) 0.046(2) 0.001(2) 0.020(2) 0.012(2)
N1A 0.0450(18) 0.050(2) 0.0464(18) -0.0037(16) 0.0307(16) -0.0030(17)
N2A 0.050(2) 0.052(2) 0.0489(19) -0.0033(16) 0.0369(17) -0.0031(18)
N3A 0.058(2) 0.042(2) 0.0358(18) 0.0029(15) 0.0295(17) 0.0086(16)
N4A 0.0337(17) 0.044(2) 0.0397(17) 0.0057(14) 0.0206(14) 0.0064(15)
N5A 0.0427(18) 0.0338(19) 0.0369(16) 0.0035(14) 0.0268(15) 0.0031(15)
O1A 0.0492(16) 0.083(2) 0.0324(15) -0.0027(15) 0.0211(12) -0.0103(17)
C1B 0.047(2) 0.039(3) 0.0310(18) 0.0017(17) 0.0201(16) 0.0016(18)
C2B 0.037(2) 0.047(3) 0.0330(19) 0.0006(18) 0.0107(16) 0.0003(19)
C3B 0.036(2) 0.047(3) 0.040(2) 0.0041(19) 0.0185(16) 0.0029(19)
C4B 0.0376(19) 0.035(2) 0.0334(18) -0.0002(16) 0.0192(15) 0.0018(17)
C5B 0.0316(18) 0.042(2) 0.0289(17) -0.0008(16) 0.0125(14) -0.0004(18)
C6B 0.0353(19) 0.048(3) 0.0363(19) 0.0002(18) 0.0200(16) 0.0001(18)
C7B 0.0327(19) 0.043(3) 0.0348(18) -0.0023(17) 0.0179(15) -0.0025(18)
C8B 0.041(2) 0.048(3) 0.0353(19) -0.0060(18) 0.0239(17) -0.0023(19)
C9B 0.041(2) 0.044(3) 0.0345(19) -0.0028(18) 0.0206(16) -0.0003(18)
C10B 0.043(2) 0.074(4) 0.046(2) 0.000(2) 0.0166(19) 0.000(2)
N1B 0.0397(18) 0.072(3) 0.0427(18) -0.0089(17) 0.0250(15) -0.0066(18)
N2B 0.043(2) 0.086(3) 0.0413(18) -0.0091(18) 0.0296(16) -0.0073(19)
N3B 0.0481(19) 0.056(2) 0.0339(17) -0.0027(16) 0.0257(16) -0.0021(17)
N4B 0.0307(15) 0.043(2) 0.0390(16) 0.0007(15) 0.0181(13) -0.0004(15)
N5B 0.0357(16) 0.0340(19) 0.0335(15) -0.0029(14) 0.0210(13) -0.0023(14)
O1B 0.0530(17) 0.088(3) 0.0285(14) -0.0017(15) 0.0200(12) -0.0029(18)
O1 0.0492(16) 0.073(2) 0.0565(17) 0.0145(15) 0.0378(14) 0.0213(15)
O2 0.0567(18) 0.084(2) 0.0336(14) 0.0104(14) 0.0196(13) -0.0004(16)
O3 0.0604(18) 0.076(2) 0.083(2) 0.0068(18) 0.0530(17) 0.0005(17)
O4 0.0645(19) 0.075(2) 0.0406(15) -0.0117(15) 0.0143(14) 0.0173(17)
S1 0.0390(5) 0.0590(7) 0.0301(4) 0.0036(5) 0.0205(4) 0.0057(5)
O1WA 0.062(2) 0.099(4) 0.0458(19) -0.004(2) 0.0332(18) 0.000(2)
O1WB 0.062(2) 0.099(4) 0.0458(19) -0.004(2) 0.0332(18) 0.000(2)
O2W 0.075(2) 0.083(3) 0.0446(17) 0.0183(15) 0.0416(17) 0.0304(19)
O3W 0.061(2) 0.086(3) 0.078(2) 0.000(2) 0.0341(18) 0.008(2)

loop_
_atom_type_symbol
_atom_type_description
_atom_type_scat_dispersion_real
_atom_type_scat_dispersion_imag
_atom_type_scat_source
C C 0.0033 0.0016 'International Tables Vol C Tables 4.2.6.8 and 6.1.1.4'
H H 0.0000 0.0000 'International Tables Vol C Tables 4.2.6.8 and 6.1.1.4'
N N 0.0061 0.0033 'International Tables Vol C Tables 4.2.6.8 and 6.1.1.4'
O O 0.0106 0.0060 'International Tables Vol C Tables 4.2.6.8 and 6.1.1.4'
S S 0.1246 0.1234 'International Tables Vol C Tables 4.2.6.8 and 6.1.1.4'

loop_
_geom_angle_atom_site_label_1
_geom_angle_atom_site_label_2
_geom_angle_atom_site_label_3
_geom_angle
_geom_angle_publ_flag
O1A C1A C6A 117.6(3) no
O1A C1A C2A 122.8(3) no
C6A C1A C2A 119.6(3) no
C3A C2A C1A 119.9(3) no
C3A C2A H2A 120.0 no
C1A C2A H2A 120.0 no
C2A C3A C4A 121.1(3) no
C2A C3A H3A 119.4 no
C4A C3A H3A 119.4 no
C3A C4A C5A 118.7(3) no
C3A C4A C7A 119.1(3) no
C5A C4A C7A 122.3(3) no
C6A C5A C4A 120.6(3) no
C6A C5A H5A 119.7 no
C4A C5A H5A 119.7 no
C5A C6A C1A 120.1(3) no
C5A C6A H6A 119.9 no
C1A C6A H6A 119.9 no
N1A C7A N5A 108.3(3) no
N1A C7A C4A 126.3(3) no
N5A C7A C4A 125.4(3) no
N2A C8A N3A 144.1(3) no
N2A C8A N5A 107.8(3) no
N3A C8A N5A 108.1(3) no
N4A C9A N3A 113.7(3) no
N4A C9A C10A 124.5(3) no
N3A C9A C10A 121.8(3) no
C9A C10A H10A 109.5 no
C9A C10A H10B 109.5 no
H10A C10A H10B 109.5 no
C9A C10A H10C 109.5 no
H10A C10A H10C 109.5 no
H10B C10A H10C 109.5 no
C7A N1A N2A 106.4(3) no
C8A N2A N1A 109.7(3) no
C8A N2A H2NA 126(3) no
N1A N2A H2NA 124(3) no
C8A N3A C9A 104.5(3) no
C8A N3A H3NA 128(3) no
C9A N3A H3NA 126(3) no
C9A N4A N5A 102.3(3) no
C8A N5A C7A 107.8(3) no
C8A N5A N4A 111.4(3) no
C7A N5A N4A 140.7(3) no
C1A O1A H1A 108(3) no
O1B C1B C2B 122.3(3) no
O1B C1B C6B 117.6(3) no
C2B C1B C6B 120.1(3) no
C3B C2B C1B 119.8(3) no
C3B C2B H2B 120.1 no
C1B C2B H2B 120.1 no
C2B C3B C4B 121.0(3) no
C2B C3B H3B 119.5 no
C4B C3B H3B 119.5 no
C3B C4B C5B 119.3(3) no
C3B C4B C7B 119.1(3) no
C5B C4B C7B 121.6(3) no
C6B C5B C4B 120.2(3) no
C6B C5B H5B 119.9 no
C4B C5B H5B 119.9 no
C5B C6B C1B 119.7(3) no
C5B C6B H6B 120.2 no
C1B C6B H6B 120.2 no
N1B C7B N5B 108.2(3) no
N1B C7B C4B 125.3(3) no
N5B C7B C4B 126.5(3) no
N2B C8B N3B 143.5(3) no
N2B C8B N5B 108.4(3) no
N3B C8B N5B 108.1(3) no
N4B C9B N3B 113.7(3) no
N4B C9B C10B 124.2(3) no
N3B C9B C10B 122.1(3) no
C9B C10B H10D 109.5 no
C9B C10B H10E 109.5 no
H10D C10B H10E 109.5 no
C9B C10B H10F 109.5 no
H10D C10B H10F 109.5 no
H10E C10B H10F 109.5 no
C7B N1B N2B 106.8(3) no
C8B N2B N1B 108.9(3) no
C8B N2B H2NB 128(3) no
N1B N2B H2NB 123(3) no
C8B N3B C9B 104.8(3) no
C8B N3B H3NB 123(3) no
C9B N3B H3NB 132(3) no
C9B N4B N5B 101.8(3) no
C8B N5B C7B 107.7(3) no
C8B N5B N4B 111.5(3) no
C7B N5B N4B 140.8(3) no
C1B O1B H1B 107(3) no
O2 S1 O4 110.3(2) no
O2 S1 O3 110.03(18) no
O4 S1 O3 109.20(19) no
O2 S1 O1 108.83(16) no
O4 S1 O1 109.47(17) no
O3 S1 O1 109.01(19) no
H1WA O1WA H1WB 97(2) no
H1WA O1WA H1WC 0(5) no
H1WB O1WA H1WC 97(2) no
H1WA O1WA H1WD 97(2) no
H1WB O1WA H1WD 0(5) no
H1WC O1WA H1WD 97(2) no
H1WA O1WB H1WB 96(2) no
H1WA O1WB H1WC 0(6) no
H1WB O1WB H1WC 96(2) no
H1WA O1WB H1WD 96(2) no
H1WB O1WB H1WD 0(7) no
H1WC O1WB H1WD 96(2) no
H2WA O2W H2WB 109(4) no
H3WA O3W H3WB 91(2) no

loop_
_geom_bond_atom_site_label_1
_geom_bond_atom_site_label_2
_geom_bond_distance
_geom_bond_publ_flag
C1A O1A 1.354(4) no
C1A C6A 1.380(5) no
C1A C2A 1.386(5) no
C2A C3A 1.371(5) no
C2A H2A 0.9300 no
C3A C4A 1.382(5) no
C3A H3A 0.9300 no
C4A C5A 1.387(4) no
C4A C7A 1.462(4) no
C5A C6A 1.379(5) no
C5A H5A 0.9300 no
C6A H6A 0.9300 no
C7A N1A 1.321(4) no
C7A N5A 1.375(4) no
C8A N2A 1.314(5) no
C8A N3A 1.332(5) no
C8A N5A 1.338(4) no
C9A N4A 1.309(4) no
C9A N3A 1.384(4) no
C9A C10A 1.478(5) no
C10A H10A 0.9600 no
C10A H10B 0.9600 no
C10A H10C 0.9600 no
N1A N2A 1.376(4) no
N2A H2NA 0.85(4) no
N3A H3NA 0.87(4) no
N4A N5A 1.381(4) no
O1A H1A 0.80(4) no
C1B O1B 1.359(4) no
C1B C2B 1.382(5) no
C1B C6B 1.388(5) no
C2B C3B 1.367(5) no
C2B H2B 0.9300 no
C3B C4B 1.384(5) no
C3B H3B 0.9300 no
C4B C5B 1.386(5) no
C4B C7B 1.463(4) no
C5B C6B 1.383(4) no
C5B H5B 0.9300 no
C6B H6B 0.9300 no
C7B N1B 1.318(4) no
C7B N5B 1.372(4) no
C8B N2B 1.312(5) no
C8B N3B 1.328(5) no
C8B N5B 1.330(4) no
C9B N4B 1.314(4) no
C9B N3B 1.373(5) no
C9B C10B 1.476(5) no
C10B H10D 0.9600 no
C10B H10E 0.9600 no
C10B H10F 0.9600 no
N1B N2B 1.374(4) no
N2B H2NB 0.82(4) no
N3B H3NB 0.86(4) no
N4B N5B 1.384(4) no
O1B H1B 0.83(4) no
O1 S1 1.473(3) no
O2 S1 1.450(3) no
O3 S1 1.462(3) no
O4 S1 1.460(3) no
O1WA H1WA 0.941(19) no
O1WA H1WB 0.902(19) no
O1WA H1WC 0.941(19) no
O1WA H1WD 0.902(19) no
O1WB H1WA 0.916(19) no
O1WB H1WB 0.942(19) no
O1WB H1WC 0.916(19) no
O1WB H1WD 0.942(19) no
O2W H2WA 0.879(19) no
O2W H2WB 0.870(19) no
O3W H3WA 1.004(19) no
O3W H3WB 0.962(19) no

loop_
_geom_torsion_atom_site_label_1
_geom_torsion_atom_site_label_2
_geom_torsion_atom_site_label_3
_geom_torsion_atom_site_label_4
_geom_torsion
_geom_torsion_publ_flag
O1A C1A C2A C3A 179.2(4) no
C6A C1A C2A C3A -1.1(6) no
C1A C2A C3A C4A -0.1(6) no
C2A C3A C4A C5A 0.6(6) no
C2A C3A C4A C7A -178.3(4) no
C3A C4A C5A C6A 0.0(6) no
C7A C4A C5A C6A 178.9(4) no
C4A C5A C6A C1A -1.2(6) no
O1A C1A C6A C5A -178.6(4) no
C2A C1A C6A C5A 1.7(6) no
C3A C4A C7A N1A -8.8(6) no
C5A C4A C7A N1A 172.4(4) no
C3A C4A C7A N5A 169.3(4) no
C5A C4A C7A N5A -9.6(6) no
N5A C7A N1A N2A -0.5(4) no
C4A C7A N1A N2A 177.8(4) no
N3A C8A N2A N1A -176.0(5) no
N5A C8A N2A N1A 0.5(4) no
C7A N1A N2A C8A 0.0(4) no
N2A C8A N3A C9A 175.5(6) no
N5A C8A N3A C9A -1.1(4) no
N4A C9A N3A C8A 1.3(4) no
C10A C9A N3A C8A -177.6(4) no
N3A C9A N4A N5A -0.9(4) no
C10A C9A N4A N5A 178.0(4) no
N2A C8A N5A C7A -0.8(4) no
N3A C8A N5A C7A 177.1(3) no
N2A C8A N5A N4A -177.3(3) no
N3A C8A N5A N4A 0.6(4) no
N1A C7A N5A C8A 0.8(4) no
C4A C7A N5A C8A -177.5(3) no
N1A C7A N5A N4A 175.6(4) no
C4A C7A N5A N4A -2.7(7) no
C9A N4A N5A C8A 0.2(4) no
C9A N4A N5A C7A -174.5(4) no
O1B C1B C2B C3B 179.8(4) no
C6B C1B C2B C3B 0.1(6) no
C1B C2B C3B C4B 0.6(6) no
C2B C3B C4B C5B -0.5(6) no
C2B C3B C4B C7B -179.2(4) no
C3B C4B C5B C6B -0.4(6) no
C7B C4B C5B C6B 178.3(4) no
C4B C5B C6B C1B 1.1(6) no
O1B C1B C6B C5B 179.3(4) no
C2B C1B C6B C5B -1.0(6) no
C3B C4B C7B N1B 0.2(6) no
C5B C4B C7B N1B -178.4(4) no
C3B C4B C7B N5B 177.7(4) no
C5B C4B C7B N5B -1.0(6) no
N5B C7B N1B N2B 0.2(4) no
C4B C7B N1B N2B 178.1(4) no
N3B C8B N2B N1B -179.6(6) no
N5B C8B N2B N1B 0.8(5) no
C7B N1B N2B C8B -0.6(5) no
N2B C8B N3B C9B -179.2(6) no
N5B C8B N3B C9B 0.4(4) no
N4B C9B N3B C8B -0.4(5) no
C10B C9B N3B C8B 179.8(4) no
N3B C9B N4B N5B 0.3(4) no
C10B C9B N4B N5B 180.0(4) no
N2B C8B N5B C7B -0.7(4) no
N3B C8B N5B C7B 179.6(3) no
N2B C8B N5B N4B 179.5(3) no
N3B C8B N5B N4B -0.3(4) no
N1B C7B N5B C8B 0.3(4) no
C4B C7B N5B C8B -177.6(4) no
N1B C7B N5B N4B -180.0(4) no
C4B C7B N5B N4B 2.2(7) no
C9B N4B N5B C8B 0.0(4) no
C9B N4B N5B C7B -179.8(5) no
